data_1557854
loop_
_publ_author_name
'Wang, Meng'
'Du, Jiao-Xian'
'Hui-Xiang, Yang'
'Dai, Quan'
'Liu, Ya-Pei'
'He, Juan'
'Wang, Yi'
'Li, Zheng-Hui'
'Feng, Tao'
'Liu, Ji-Kai'

_publ_section_title
;
 Sesquiterpenoids from Cultures of the Basidiomycetes <i>Irpex
 lacteus</i>.
;
_journal_name_full 'Journal of natural products'
_journal_paper_doi 10.1021/acs.jnatprod.9b01177
_journal_year 2020
_chemical_absolute_configuration ad
_chemical_formula_sum 'C15 H18 O3'
_chemical_formula_weight 246.29
_space_group_crystal_system monoclinic
_space_group_IT_number 5
_space_group_name_Hall 'C 2y'
_space_group_name_H-M_alt 'C 1 2 1'
_atom_sites_solution_hydrogens mixed
_cell_angle_alpha 90
_cell_angle_beta 111.841(8)
_cell_angle_gamma 90
_cell_formula_units_Z 4
_cell_length_a 17.2260(19)
_cell_length_b 5.4934(5)
_cell_length_c 14.4457(17)
_cell_measurement_reflns_used 9963
_cell_measurement_temperature 150.(2)
_cell_measurement_theta_max 78.3766
_cell_measurement_theta_min 3.2960
_cell_volume 1268.9(2)
_computing_cell_refinement 'SAINT V8.38A (Bruker AXS Inc., 2017)'
_computing_data_reduction 'SAINT V8.38A (Bruker AXS Inc., 2017)'
_computing_molecular_graphics 'shelXle (C.B. Huebschle, rev 833)'
_computing_structure_refinement 'SHELXL-2016/6 (Sheldrick, 2016)'
_computing_structure_solution 'SHELXT 2014/5 (Sheldrick, 2014)'
_diffrn_ambient_temperature 150.(2)
_diffrn_detector_area_resol_mean 7.3910
_diffrn_measured_fraction_theta_full 0.998
_diffrn_measured_fraction_theta_max 0.998
_diffrn_measurement_device_type 'Bruker APEX-II CCD'
_diffrn_measurement_method '\f and \w scans'
_diffrn_radiation_type 'Cu K\a'
_diffrn_radiation_wavelength 1.54178
_diffrn_reflns_av_R_equivalents 0.0723
_diffrn_reflns_av_unetI/netI 0.0390
_diffrn_reflns_limit_h_max 21
_diffrn_reflns_limit_h_min -21
_diffrn_reflns_limit_k_max 6
_diffrn_reflns_limit_k_min -6
_diffrn_reflns_limit_l_max 18
_diffrn_reflns_limit_l_min -18
_diffrn_reflns_number 25928
_diffrn_reflns_theta_full 79.27
_diffrn_reflns_theta_max 79.27
_diffrn_reflns_theta_min 3.30
_exptl_absorpt_coefficient_mu 0.716
_exptl_absorpt_correction_T_max 0.91
_exptl_absorpt_correction_T_min 0.59
_exptl_absorpt_correction_type multi-scan
_exptl_absorpt_process_details
;
SADABS-2016/2 - Bruker AXS area detector scaling and absorption correction
;
_exptl_crystal_colour 'light colourless'
_exptl_crystal_density_diffrn 1.289
_exptl_crystal_density_method 'not measured'
_exptl_crystal_description block
_exptl_crystal_F_000 528
_exptl_crystal_size_max 0.463
_exptl_crystal_size_mid 0.207
_exptl_crystal_size_min 0.141
_refine_diff_density_max 0.179
_refine_diff_density_min -0.168
_refine_ls_abs_structure_details
;

Flack x determined using 1001 quotients [(I+)-(I-)]/[(I+)+(I-)]
(Parsons, Flack and Wagner, Acta Cryst. B69 (2013) 249-259).
;
_refine_ls_abs_structure_Flack 0.52(18)
_refine_ls_extinction_coef 0.0018(7)
_refine_ls_extinction_method 'SHELXL-2016/6 (Sheldrick 2016)'
_refine_ls_goodness_of_fit_ref 1.128
_refine_ls_hydrogen_treatment mixed
_refine_ls_matrix_type full
_refine_ls_number_parameters 170
_refine_ls_number_reflns 2699
_refine_ls_number_restraints 1
_refine_ls_restrained_S_all 1.127
_refine_ls_R_factor_all 0.0582
_refine_ls_R_factor_gt 0.0538
_refine_ls_shift/su_max 0.000
_refine_ls_shift/su_mean 0.000
_refine_ls_structure_factor_coef Fsqd
_refine_ls_weighting_details 'w=1/[\s^2^(Fo^2^)+(0.0606P)^2^+0.8158P] where P=(Fo^2^+2Fc^2^)/3'
_refine_ls_weighting_scheme calc
_refine_ls_wR_factor_gt 0.1381
_refine_ls_wR_factor_ref 0.1432
_reflns_number_gt 2455
_reflns_number_total 2699
_reflns_threshold_expression 'I > 2\s(I)'
_cod_data_source_file np9b01177_si_001.cif
_cod_data_source_block lml761
_cod_depositor_comments
;
The following automatic conversions were performed:

data item '_exptl_absorpt_correction_type' value 'Multi-Scan' was
changed to 'multi-scan' in accordance with the
/home/data/users/saulius/crontab/automatic-downloads/rss-feeds/ACS/lib/dictionaries/cif_core.dic
dictionary named 'cif_core.dic' version 2.4.2 last updated on
2011-04-26.

Automatic conversion script
Id: cif_fix_values 7556 2019-12-06 15:28:31Z antanas 
;
_cod_database_code 1557854

loop_
_space_group_symop_operation_xyz
'x, y, z'
'-x, y, -z'
'x+1/2, y+1/2, z'
'-x+1/2, y+1/2, -z'

loop_
_atom_site_type_symbol
_atom_site_label
_atom_site_fract_x
_atom_site_fract_y
_atom_site_fract_z
_atom_site_U_iso_or_equiv
_atom_site_adp_type
_atom_site_calc_flag
_atom_site_refinement_flags_adp
_atom_site_refinement_flags_occupancy
_atom_site_refinement_flags_posn
_atom_site_occupancy
_atom_site_disorder_assembly
_atom_site_disorder_group
O O1 0.46813(16) 0.7831(4) 0.3251(2) 0.0541(6) Uani d . . . 1 . .
C C1 0.6548(2) 0.5451(6) 0.2452(3) 0.0458(7) Uani d . . . 1 . .
H H1O 0.441(3) 0.822(9) 0.366(3) 0.061(11) Uiso d . . . 1 . .
C C2 0.6374(2) 0.7353(6) 0.3105(2) 0.0463(7) Uani d . . . 1 . .
H H2 0.59132 0.841583 0.266489 0.056 Uiso calc U . R 1 . .
O O2 0.68844(15) 0.9942(5) 0.45114(18) 0.0550(6) Uani d . . . 1 . .
C C3 0.6102(2) 0.6360(6) 0.3931(3) 0.0494(8) Uani d . . . 1 . .
H H3 0.644725 0.489172 0.423087 0.059 Uiso calc U . R 1 . .
O O3 0.61237(18) 0.8744(6) 0.5376(2) 0.0688(8) Uani d . . . 1 . .
C C5 0.4907(2) 0.3670(7) 0.2847(3) 0.0524(8) Uani d . . . 1 . .
H H5A 0.430611 0.336448 0.269767 0.063 Uiso calc U . R 1 . .
H H5B 0.52108 0.217914 0.316932 0.063 Uiso calc U . R 1 . .
C C6 0.5015(2) 0.3933(6) 0.1839(3) 0.0508(8) Uani d . . . 1 . .
H H6 0.474575 0.244241 0.145702 0.061 Uiso calc U . R 1 . .
C C7 0.5909(2) 0.3851(6) 0.1877(2) 0.0469(7) Uani d . . . 1 . .
C C15 0.7037(2) 0.0061(7) 0.0545(3) 0.0597(9) Uani d . . . 1 . .
H H15A 0.687271 -0.155359 0.069537 0.09 Uiso calc U . R 1 . .
H H15B 0.763314 0.005076 0.064982 0.09 Uiso calc U . R 1 . .
H H15C 0.670799 0.04764 -0.015108 0.09 Uiso calc U . R 1 . .
C C14 0.4526(2) 0.6054(8) 0.1195(3) 0.0578(9) Uani d . . . 1 . .
H H14A 0.478444 0.759714 0.149434 0.087 Uiso calc U . R 1 . .
H H14B 0.394619 0.600776 0.115569 0.087 Uiso calc U . R 1 . .
H H14C 0.453613 0.591236 0.052321 0.087 Uiso calc U . R 1 . .
C C13 0.6349(2) 0.8396(7) 0.4693(3) 0.0541(8) Uani d . . . 1 . .
C C8 0.6095(2) 0.2136(6) 0.1271(3) 0.0498(8) Uani d . . . 1 . .
H H8 0.566362 0.10735 0.087717 0.06 Uiso calc U . R 1 . .
C C10 0.7506(2) 0.3512(6) 0.1797(3) 0.0518(8) Uani d . . . 1 . .
H H10 0.80505 0.341674 0.177821 0.062 Uiso calc U . R 1 . .
C C4 0.5178(2) 0.5691(6) 0.3619(3) 0.0503(8) Uani d . . . 1 . .
H H4 0.508247 0.512322 0.422558 0.06 Uiso calc U . R 1 . .
C C12 0.7105(2) 0.9006(6) 0.3696(3) 0.0499(7) Uani d . . . 1 . .
H H12A 0.763477 0.807378 0.395607 0.06 Uiso calc U . R 1 . .
H H12B 0.716832 1.035184 0.327331 0.06 Uiso calc U . R 1 . .
C C9 0.6881(2) 0.1918(6) 0.1221(3) 0.0504(8) Uani d . . . 1 . .
C C11 0.7334(2) 0.5236(6) 0.2398(3) 0.0489(7) Uani d . . . 1 . .
H H11 0.776759 0.630263 0.278424 0.059 Uiso calc U . R 1 . .

loop_
_atom_site_aniso_label
_atom_site_aniso_U_11
_atom_site_aniso_U_22
_atom_site_aniso_U_33
_atom_site_aniso_U_12
_atom_site_aniso_U_13
_atom_site_aniso_U_23
O1 0.0602(13) 0.0369(12) 0.0711(14) 0.0070(10) 0.0315(12) 0.0018(11)
C1 0.0518(16) 0.0302(15) 0.0585(17) 0.0009(12) 0.0241(13) 0.0027(12)
C2 0.0489(16) 0.0327(16) 0.0595(17) 0.0013(13) 0.0227(14) 0.0027(14)
O2 0.0599(13) 0.0441(13) 0.0648(14) -0.0062(11) 0.0275(11) -0.0074(12)
C3 0.0546(18) 0.0366(17) 0.0585(17) 0.0023(13) 0.0230(14) 0.0025(13)
O3 0.0747(16) 0.073(2) 0.0676(15) -0.0128(15) 0.0373(13) -0.0124(14)
C5 0.0513(17) 0.0350(16) 0.076(2) -0.0031(14) 0.0290(15) -0.0014(15)
C6 0.0502(17) 0.0349(16) 0.0681(19) -0.0005(13) 0.0231(14) -0.0050(15)
C7 0.0540(17) 0.0300(14) 0.0575(17) 0.0014(13) 0.0218(13) 0.0006(13)
C15 0.067(2) 0.0450(19) 0.076(2) -0.0031(17) 0.0372(18) -0.0100(18)
C14 0.057(2) 0.052(2) 0.066(2) 0.0052(16) 0.0243(16) -0.0024(17)
C13 0.0557(18) 0.046(2) 0.0620(19) -0.0025(15) 0.0239(15) -0.0022(15)
C8 0.0558(17) 0.0366(16) 0.0588(18) 0.0009(13) 0.0235(14) 0.0004(14)
C10 0.0527(17) 0.0408(18) 0.069(2) -0.0001(14) 0.0309(15) -0.0005(15)
C4 0.0559(18) 0.0339(17) 0.0653(19) 0.0038(13) 0.0275(15) 0.0046(13)
C12 0.0555(17) 0.0373(16) 0.0610(18) -0.0040(14) 0.0264(14) -0.0022(14)
C9 0.0575(19) 0.0357(17) 0.0613(18) 0.0018(13) 0.0258(15) 0.0012(14)
C11 0.0522(16) 0.0348(16) 0.0622(18) -0.0018(13) 0.0241(14) -0.0010(14)

loop_
_atom_type_symbol
_atom_type_description
_atom_type_scat_dispersion_real
_atom_type_scat_dispersion_imag
_atom_type_scat_source
C C 0.0181 0.0091 'International Tables Vol C Tables 4.2.6.8 and 6.1.1.4'
H H 0.0000 0.0000 'International Tables Vol C Tables 4.2.6.8 and 6.1.1.4'
O O 0.0492 0.0322 'International Tables Vol C Tables 4.2.6.8 and 6.1.1.4'

loop_
_geom_angle_atom_site_label_1
_geom_angle_atom_site_label_2
_geom_angle_atom_site_label_3
_geom_angle_site_symmetry_1
_geom_angle_site_symmetry_3
_geom_angle
_geom_angle_publ_flag
C4 O1 H1O . . 110.(3) ?
C11 C1 C7 . . 118.4(3) ?
C11 C1 C2 . . 121.2(3) ?
C7 C1 C2 . . 120.4(3) ?
C1 C2 C12 . . 116.5(3) ?
C1 C2 C3 . . 115.4(3) ?
C12 C2 C3 . . 101.7(3) ?
C1 C2 H2 . . 107.6 ?
C12 C2 H2 . . 107.6 ?
C3 C2 H2 . . 107.6 ?
C13 O2 C12 . . 109.7(3) ?
C13 C3 C4 . . 111.8(3) ?
C13 C3 C2 . . 102.6(3) ?
C4 C3 C2 . . 116.2(3) ?
C13 C3 H3 . . 108.6 ?
C4 C3 H3 . . 108.6 ?
C2 C3 H3 . . 108.6 ?
C4 C5 C6 . . 120.8(3) ?
C4 C5 H5A . . 107.1 ?
C6 C5 H5A . . 107.1 ?
C4 C5 H5B . . 107.1 ?
C6 C5 H5B . . 107.1 ?
H5A C5 H5B . . 106.8 ?
C7 C6 C14 . . 111.4(3) ?
C7 C6 C5 . . 116.1(3) ?
C14 C6 C5 . . 114.4(3) ?
C7 C6 H6 . . 104.5 ?
C14 C6 H6 . . 104.5 ?
C5 C6 H6 . . 104.5 ?
C8 C7 C1 . . 118.4(3) ?
C8 C7 C6 . . 117.5(3) ?
C1 C7 C6 . . 124.0(3) ?
C9 C15 H15A . . 109.5 ?
C9 C15 H15B . . 109.5 ?
H15A C15 H15B . . 109.5 ?
C9 C15 H15C . . 109.5 ?
H15A C15 H15C . . 109.5 ?
H15B C15 H15C . . 109.5 ?
C6 C14 H14A . . 109.5 ?
C6 C14 H14B . . 109.5 ?
H14A C14 H14B . . 109.5 ?
C6 C14 H14C . . 109.5 ?
H14A C14 H14C . . 109.5 ?
H14B C14 H14C . . 109.5 ?
O3 C13 O2 . . 120.8(3) ?
O3 C13 C3 . . 128.6(3) ?
O2 C13 C3 . . 110.6(3) ?
C9 C8 C7 . . 123.0(3) ?
C9 C8 H8 . . 118.5 ?
C7 C8 H8 . . 118.5 ?
C11 C10 C9 . . 120.2(3) ?
C11 C10 H10 . . 119.9 ?
C9 C10 H10 . . 119.9 ?
O1 C4 C5 . . 110.4(3) ?
O1 C4 C3 . . 108.9(3) ?
C5 C4 C3 . . 113.2(3) ?
O1 C4 H4 . . 108.0 ?
C5 C4 H4 . . 108.0 ?
C3 C4 H4 . . 108.0 ?
O2 C12 C2 . . 104.6(3) ?
O2 C12 H12A . . 110.8 ?
C2 C12 H12A . . 110.8 ?
O2 C12 H12B . . 110.8 ?
C2 C12 H12B . . 110.8 ?
H12A C12 H12B . . 108.9 ?
C8 C9 C10 . . 117.7(3) ?
C8 C9 C15 . . 120.4(3) ?
C10 C9 C15 . . 121.9(3) ?
C10 C11 C1 . . 122.1(3) ?
C10 C11 H11 . . 118.9 ?
C1 C11 H11 . . 118.9 ?

loop_
_geom_bond_atom_site_label_1
_geom_bond_atom_site_label_2
_geom_bond_site_symmetry_2
_geom_bond_distance
_geom_bond_publ_flag
O1 C4 . 1.435(4) ?
O1 H1O . 0.89(5) ?
C1 C11 . 1.390(5) ?
C1 C7 . 1.412(5) ?
C1 C2 . 1.510(4) ?
C2 C12 . 1.530(5) ?
C2 C3 . 1.535(5) ?
C2 H2 . 1.0 ?
O2 C13 . 1.349(4) ?
O2 C12 . 1.460(4) ?
C3 C13 . 1.515(5) ?
C3 C4 . 1.529(5) ?
C3 H3 . 1.0 ?
O3 C13 . 1.203(4) ?
C5 C4 . 1.519(5) ?
C5 C6 . 1.541(5) ?
C5 H5A . 0.99 ?
C5 H5B . 0.99 ?
C6 C7 . 1.521(5) ?
C6 C14 . 1.532(5) ?
C6 H6 . 1.0 ?
C7 C8 . 1.402(5) ?
C15 C9 . 1.504(5) ?
C15 H15A . 0.98 ?
C15 H15B . 0.98 ?
C15 H15C . 0.98 ?
C14 H14A . 0.98 ?
C14 H14B . 0.98 ?
C14 H14C . 0.98 ?
C8 C9 . 1.388(5) ?
C8 H8 . 0.95 ?
C10 C11 . 1.389(5) ?
C10 C9 . 1.397(5) ?
C10 H10 . 0.95 ?
C4 H4 . 1.0 ?
C12 H12A . 0.99 ?
C12 H12B . 0.99 ?
C11 H11 . 0.95 ?

loop_
_geom_torsion_atom_site_label_1
_geom_torsion_atom_site_label_2
_geom_torsion_atom_site_label_3
_geom_torsion_atom_site_label_4
_geom_torsion_site_symmetry_1
_geom_torsion_site_symmetry_2
_geom_torsion_site_symmetry_3
_geom_torsion_site_symmetry_4
_geom_torsion
_geom_torsion_publ_flag
C11 C1 C2 C12 . . . . 0.0(4) ?
C7 C1 C2 C12 . . . . -179.7(3) ?
C11 C1 C2 C3 . . . . -119.2(3) ?
C7 C1 C2 C3 . . . . 61.1(4) ?
C1 C2 C3 C13 . . . . 155.7(3) ?
C12 C2 C3 C13 . . . . 28.7(3) ?
C1 C2 C3 C4 . . . . -82.0(4) ?
C12 C2 C3 C4 . . . . 151.0(3) ?
C4 C5 C6 C7 . . . . 70.3(4) ?
C4 C5 C6 C14 . . . . -61.6(4) ?
C11 C1 C7 C8 . . . . -0.6(5) ?
C2 C1 C7 C8 . . . . 179.2(3) ?
C11 C1 C7 C6 . . . . -178.0(3) ?
C2 C1 C7 C6 . . . . 1.7(5) ?
C14 C6 C7 C8 . . . . -101.6(4) ?
C5 C6 C7 C8 . . . . 125.2(3) ?
C14 C6 C7 C1 . . . . 75.9(4) ?
C5 C6 C7 C1 . . . . -57.3(4) ?
C12 O2 C13 O3 . . . . 175.6(3) ?
C12 O2 C13 C3 . . . . -5.2(4) ?
C4 C3 C13 O3 . . . . 38.1(5) ?
C2 C3 C13 O3 . . . . 163.3(4) ?
C4 C3 C13 O2 . . . . -141.0(3) ?
C2 C3 C13 O2 . . . . -15.7(4) ?
C1 C7 C8 C9 . . . . 0.8(5) ?
C6 C7 C8 C9 . . . . 178.5(3) ?
C6 C5 C4 O1 . . . . 65.0(4) ?
C6 C5 C4 C3 . . . . -57.5(4) ?
C13 C3 C4 O1 . . . . 56.2(4) ?
C2 C3 C4 O1 . . . . -61.1(4) ?
C13 C3 C4 C5 . . . . 179.4(3) ?
C2 C3 C4 C5 . . . . 62.1(4) ?
C13 O2 C12 C2 . . . . 24.3(4) ?
C1 C2 C12 O2 . . . . -158.7(3) ?
C3 C2 C12 O2 . . . . -32.4(3) ?
C7 C8 C9 C10 . . . . -0.7(5) ?
C7 C8 C9 C15 . . . . -179.1(3) ?
C11 C10 C9 C8 . . . . 0.3(5) ?
C11 C10 C9 C15 . . . . 178.7(3) ?
C9 C10 C11 C1 . . . . 0.0(5) ?
C7 C1 C11 C10 . . . . 0.2(5) ?
C2 C1 C11 C10 . . . . -179.5(3) ?
